data_4069576
loop_
_publ_author_name
'Hlina, Johann'
'Mechtler, Christian'
'Wagner, Harald'
'Baumgartner, Judith'
'Marschner, Christoph'

_publ_section_title
;
 Multiple Silyl Exchange Reactions: A Way to Spirooligosilanes
;
_journal_issue 14
_journal_name_full Organometallics
_journal_page_first 4065
_journal_paper_doi 10.1021/om900287c
_journal_volume 28
_journal_year 2009
_chemical_formula_sum 'C32 H44 Ge Si4'
_chemical_formula_weight 613.62
_chemical_name_systematic
;
 ?
;
_space_group_IT_number 15
_symmetry_cell_setting monoclinic
_symmetry_space_group_name_Hall '-C 2yc'
_symmetry_space_group_name_H-M 'C 1 2/c 1'
_atom_sites_solution_hydrogens geom
_atom_sites_solution_primary direct
_atom_sites_solution_secondary difmap
_audit_creation_method SHELXL-97
_cell_angle_alpha 90.00
_cell_angle_beta 111.02(3)
_cell_angle_gamma 90.00
_cell_formula_units_Z 4
_cell_length_a 16.389(3)
_cell_length_b 9.6252(19)
_cell_length_c 22.329(5)
_cell_measurement_temperature 100(2)
_cell_volume 3287.9(13)
_computing_cell_refinement 'Bruker XSCANS'
_computing_data_collection 'Bruker XSCANS'
_computing_data_reduction 'Bruker SHELXTL'
_computing_molecular_graphics 'Bruker SHELXTL'
_computing_publication_material 'Bruker SHELXTL'
_computing_structure_refinement 'SHELXL-97 (Sheldrick, 1997)'
_computing_structure_solution 'SHELXS-97 (Sheldrick, 1990)'
_diffrn_ambient_temperature 100(2)
_diffrn_measured_fraction_theta_full 0.997
_diffrn_measured_fraction_theta_max 0.997
_diffrn_measurement_device_type 'Bruker P4'
_diffrn_measurement_method '\w scans'
_diffrn_radiation_monochromator graphite
_diffrn_radiation_source 'fine-focus sealed tube'
_diffrn_radiation_type MoK\a
_diffrn_radiation_wavelength 0.71073
_diffrn_reflns_av_R_equivalents 0.0385
_diffrn_reflns_av_sigmaI/netI 0.0308
_diffrn_reflns_limit_h_max 20
_diffrn_reflns_limit_h_min -20
_diffrn_reflns_limit_k_max 12
_diffrn_reflns_limit_k_min -12
_diffrn_reflns_limit_l_max 27
_diffrn_reflns_limit_l_min -27
_diffrn_reflns_number 12483
_diffrn_reflns_theta_full 26.35
_diffrn_reflns_theta_max 26.35
_diffrn_reflns_theta_min 1.95
_exptl_absorpt_coefficient_mu 1.097
_exptl_absorpt_correction_T_max 0.7944
_exptl_absorpt_correction_T_min 0.6681
_exptl_absorpt_correction_type multi-scan
_exptl_absorpt_process_details SADABS
_exptl_crystal_colour colorless
_exptl_crystal_density_diffrn 1.240
_exptl_crystal_density_method 'not measured'
_exptl_crystal_description plates
_exptl_crystal_F_000 1296
_exptl_crystal_size_max 0.40
_exptl_crystal_size_mid 0.32
_exptl_crystal_size_min 0.22
_refine_diff_density_max 0.841
_refine_diff_density_min -0.246
_refine_diff_density_rms 0.074
_refine_ls_extinction_method none
_refine_ls_goodness_of_fit_ref 1.132
_refine_ls_hydrogen_treatment constr
_refine_ls_matrix_type full
_refine_ls_number_parameters 172
_refine_ls_number_reflns 3340
_refine_ls_number_restraints 0
_refine_ls_restrained_S_all 1.132
_refine_ls_R_factor_all 0.0388
_refine_ls_R_factor_gt 0.0361
_refine_ls_shift/su_max 0.001
_refine_ls_shift/su_mean 0.000
_refine_ls_structure_factor_coef Fsqd
_refine_ls_weighting_details 'calc w=1/[\s^2^(Fo^2^)+(0.0378P)^2^+4.2315P] where P=(Fo^2^+2Fc^2^)/3'
_refine_ls_weighting_scheme calc
_refine_ls_wR_factor_gt 0.0824
_refine_ls_wR_factor_ref 0.0838
_reflns_number_gt 3146
_reflns_number_total 3340
_reflns_threshold_expression >2sigma(I)
_cod_data_source_file om900287c_si_001.cif
_cod_data_source_block 7_395j
_cod_depositor_comments
;
The following automatic conversions were performed:

'_symmetry_cell_setting' value 'Monoclinic' changed to 'monoclinic'
according to /home/saulius/struct/CIF-dictionaries/cif_core.dic
dictionary named 'cif_core.dic' version 2.4.2 from 2011-04-26.

Automatic conversion script
Id: cif_fix_values 1715 2011-07-08 13:25:40Z adriana 
;
_cod_original_cell_volume 3287.9(11)
_cod_original_sg_symbol_H-M C2/c
_cod_database_code 4069576

loop_
_symmetry_equiv_pos_as_xyz
'x, y, z'
'-x, y, -z+1/2'
'x+1/2, y+1/2, z'
'-x+1/2, y+1/2, -z+1/2'
'-x, -y, -z'
'x, -y, z-1/2'
'-x+1/2, -y+1/2, -z'
'x+1/2, -y+1/2, z-1/2'

loop_
_atom_site_label
_atom_site_type_symbol
_atom_site_fract_x
_atom_site_fract_y
_atom_site_fract_z
_atom_site_U_iso_or_equiv
_atom_site_adp_type
_atom_site_occupancy
_atom_site_symmetry_multiplicity
_atom_site_calc_flag
_atom_site_refinement_flags
Ge1 Ge 0.0000 0.47246(3) 0.2500 0.01397(10) Uani 1 2 d S
Si1 Si 0.12852(4) 0.60081(6) 0.25674(3) 0.01758(14) Uani 1 1 d .
Si2 Si 0.04283(4) 0.32547(6) 0.34266(3) 0.01701(14) Uani 1 1 d .
C1 C 0.22171(14) 0.4773(2) 0.26896(11) 0.0258(5) Uani 1 1 d .
H13A H 0.2029 0.4023 0.2373 0.039 Uiso 1 1 calc R
H13B H 0.2400 0.4380 0.3123 0.039 Uiso 1 1 calc R
H13C H 0.2709 0.5272 0.2637 0.039 Uiso 1 1 calc R
C2 C 0.16362(15) 0.7281(2) 0.32480(10) 0.0256(5) Uani 1 1 d .
H14A H 0.2231 0.7600 0.3318 0.038 Uiso 1 1 calc R
H14B H 0.1624 0.6831 0.3638 0.038 Uiso 1 1 calc R
H14C H 0.1237 0.8078 0.3143 0.038 Uiso 1 1 calc R
C3 C 0.10500(13) 0.6973(2) 0.17898(10) 0.0200(4) Uani 1 1 d .
C4 C 0.13709(14) 0.6543(2) 0.13167(10) 0.0232(5) Uani 1 1 d .
H8 H 0.1767 0.5784 0.1402 0.028 Uiso 1 1 calc R
C5 C 0.11215(15) 0.7205(2) 0.07232(11) 0.0275(5) Uani 1 1 d .
H11 H 0.1343 0.6893 0.0408 0.033 Uiso 1 1 calc R
C6 C 0.05497(16) 0.8320(2) 0.05941(11) 0.0302(5) Uani 1 1 d .
H9 H 0.0374 0.8768 0.0188 0.036 Uiso 1 1 calc R
C7 C 0.02339(16) 0.8779(2) 0.10576(12) 0.0303(5) Uani 1 1 d .
H12 H -0.0154 0.9549 0.0972 0.036 Uiso 1 1 calc R
C8 C 0.04838(15) 0.8113(2) 0.16474(11) 0.0251(5) Uani 1 1 d .
H10 H 0.0265 0.8441 0.1962 0.030 Uiso 1 1 calc R
C9 C -0.05396(14) 0.2653(2) 0.36191(11) 0.0258(5) Uani 1 1 d .
H16A H -0.0339 0.2080 0.4008 0.039 Uiso 1 1 calc R
H16B H -0.0927 0.2102 0.3260 0.039 Uiso 1 1 calc R
H16C H -0.0858 0.3461 0.3689 0.039 Uiso 1 1 calc R
C10 C 0.10368(14) 0.1702(2) 0.32920(10) 0.0238(5) Uani 1 1 d .
H15A H 0.1510 0.2013 0.3153 0.036 Uiso 1 1 calc R
H15B H 0.0635 0.1107 0.2960 0.036 Uiso 1 1 calc R
H15C H 0.1283 0.1175 0.3693 0.036 Uiso 1 1 calc R
C11 C 0.11811(14) 0.4240(2) 0.41390(9) 0.0196(4) Uani 1 1 d .
C12 C 0.08709(16) 0.5278(2) 0.44409(10) 0.0256(5) Uani 1 1 d .
H1 H 0.0263 0.5478 0.4290 0.031 Uiso 1 1 calc R
C13 C 0.14330(17) 0.6023(2) 0.49564(11) 0.0299(5) Uani 1 1 d .
H5 H 0.1208 0.6725 0.5153 0.036 Uiso 1 1 calc R
C14 C 0.23169(17) 0.5746(3) 0.51839(11) 0.0312(5) Uani 1 1 d .
H6 H 0.2701 0.6254 0.5538 0.037 Uiso 1 1 calc R
C15 C 0.26401(16) 0.4728(3) 0.48958(11) 0.0324(6) Uani 1 1 d .
H4 H 0.3249 0.4535 0.5051 0.039 Uiso 1 1 calc R
C16 C 0.20765(15) 0.3983(2) 0.43776(10) 0.0256(5) Uani 1 1 d .
H2 H 0.2308 0.3284 0.4183 0.031 Uiso 1 1 calc R

loop_
_atom_site_aniso_label
_atom_site_aniso_U_11
_atom_site_aniso_U_22
_atom_site_aniso_U_33
_atom_site_aniso_U_23
_atom_site_aniso_U_13
_atom_site_aniso_U_12
Ge1 0.01573(16) 0.01360(16) 0.01276(16) 0.000 0.00533(11) 0.000
Si1 0.0186(3) 0.0180(3) 0.0168(3) -0.0024(2) 0.0071(2) -0.0026(2)
Si2 0.0199(3) 0.0155(3) 0.0152(3) 0.0011(2) 0.0058(2) 0.0018(2)
C1 0.0185(10) 0.0302(12) 0.0285(12) -0.0003(9) 0.0081(9) 0.0026(9)
C2 0.0292(11) 0.0274(12) 0.0213(11) -0.0068(9) 0.0103(9) -0.0093(9)
C3 0.0210(10) 0.0196(10) 0.0198(10) -0.0023(8) 0.0081(8) -0.0067(8)
C4 0.0258(11) 0.0208(11) 0.0258(11) -0.0031(9) 0.0128(9) -0.0064(9)
C5 0.0359(12) 0.0271(12) 0.0246(11) -0.0057(9) 0.0171(10) -0.0126(10)
C6 0.0388(13) 0.0273(12) 0.0241(12) 0.0030(9) 0.0106(10) -0.0083(10)
C7 0.0362(13) 0.0213(11) 0.0349(13) 0.0047(10) 0.0145(11) 0.0010(10)
C8 0.0304(12) 0.0224(11) 0.0256(11) -0.0035(9) 0.0137(9) -0.0048(9)
C9 0.0279(11) 0.0252(11) 0.0267(11) 0.0071(9) 0.0126(9) -0.0005(9)
C10 0.0286(11) 0.0188(11) 0.0213(11) -0.0004(8) 0.0056(9) 0.0059(9)
C11 0.0263(11) 0.0180(10) 0.0138(9) 0.0044(8) 0.0063(8) 0.0004(8)
C12 0.0310(12) 0.0244(12) 0.0195(11) 0.0022(9) 0.0069(9) 0.0065(9)
C13 0.0462(14) 0.0220(12) 0.0216(11) -0.0028(9) 0.0124(10) 0.0054(10)
C14 0.0411(14) 0.0289(12) 0.0187(11) -0.0038(9) 0.0045(10) -0.0083(11)
C15 0.0257(12) 0.0425(15) 0.0245(12) -0.0036(10) 0.0037(9) -0.0036(10)
C16 0.0265(11) 0.0302(12) 0.0189(10) -0.0025(9) 0.0066(9) 0.0023(9)

loop_
_atom_type_symbol
_atom_type_description
_atom_type_scat_dispersion_real
_atom_type_scat_dispersion_imag
_atom_type_scat_source
C C 0.0033 0.0016 'International Tables Vol C Tables 4.2.6.8 and 6.1.1.4'
H H 0.0000 0.0000 'International Tables Vol C Tables 4.2.6.8 and 6.1.1.4'
Si Si 0.0817 0.0704 'International Tables Vol C Tables 4.2.6.8 and 6.1.1.4'
Ge Ge 0.1547 1.8001 'International Tables Vol C Tables 4.2.6.8 and 6.1.1.4'

loop_
_geom_angle_atom_site_label_1
_geom_angle_atom_site_label_2
_geom_angle_atom_site_label_3
_geom_angle
_geom_angle_site_symmetry_1
_geom_angle_site_symmetry_3
Si2 Ge1 Si2 107.56(3) . 2
Si2 Ge1 Si1 105.75(3) . .
Si2 Ge1 Si1 109.70(3) 2 .
Si2 Ge1 Si1 109.69(3) . 2
Si2 Ge1 Si1 105.75(3) 2 2
Si1 Ge1 Si1 118.03(3) . 2
C2 Si1 C1 107.40(11) . .
C2 Si1 C3 109.09(10) . .
C1 Si1 C3 109.46(10) . .
C2 Si1 Ge1 113.24(8) . .
C1 Si1 Ge1 109.47(8) . .
C3 Si1 Ge1 108.14(7) . .
C9 Si2 C10 109.35(11) . .
C9 Si2 C11 108.27(10) . .
C10 Si2 C11 108.13(10) . .
C9 Si2 Ge1 111.73(7) . .
C10 Si2 Ge1 109.85(7) . .
C11 Si2 Ge1 109.42(7) . .
C8 C3 C4 117.3(2) . .
C8 C3 Si1 119.76(16) . .
C4 C3 Si1 122.81(17) . .
C5 C4 C3 121.4(2) . .
C6 C5 C4 119.9(2) . .
C5 C6 C7 119.9(2) . .
C6 C7 C8 120.0(2) . .
C7 C8 C3 121.6(2) . .
C16 C11 C12 117.3(2) . .
C16 C11 Si2 121.00(16) . .
C12 C11 Si2 121.72(16) . .
C13 C12 C11 121.4(2) . .
C14 C13 C12 120.2(2) . .
C15 C14 C13 119.7(2) . .
C14 C15 C16 120.2(2) . .
C11 C16 C15 121.3(2) . .

loop_
_geom_bond_atom_site_label_1
_geom_bond_atom_site_label_2
_geom_bond_distance
_geom_bond_site_symmetry_2
Ge1 Si2 2.3945(7) .
Ge1 Si2 2.3945(7) 2
Ge1 Si1 2.3996(7) .
Ge1 Si1 2.3996(7) 2
Si1 C2 1.875(2) .
Si1 C1 1.876(2) .
Si1 C3 1.883(2) .
Si2 C9 1.878(2) .
Si2 C10 1.880(2) .
Si2 C11 1.882(2) .
C3 C8 1.399(3) .
C3 C4 1.401(3) .
C4 C5 1.393(3) .
C5 C6 1.385(3) .
C6 C7 1.385(3) .
C7 C8 1.387(3) .
C11 C16 1.392(3) .
C11 C12 1.399(3) .
C12 C13 1.388(3) .
C13 C14 1.378(4) .
C14 C15 1.378(4) .
C15 C16 1.393(3) .

loop_
_geom_torsion_atom_site_label_1
_geom_torsion_atom_site_label_2
_geom_torsion_atom_site_label_3
_geom_torsion_atom_site_label_4
_geom_torsion
_geom_torsion_site_symmetry_1
Si2 Ge1 Si1 C2 -68.02(9) .
Si2 Ge1 Si1 C2 176.26(8) 2
Si1 Ge1 Si1 C2 55.12(8) 2
Si2 Ge1 Si1 C1 51.78(8) .
Si2 Ge1 Si1 C1 -63.94(8) 2
Si1 Ge1 Si1 C1 174.93(8) 2
Si2 Ge1 Si1 C3 170.97(7) .
Si2 Ge1 Si1 C3 55.25(8) 2
Si1 Ge1 Si1 C3 -65.89(7) 2
Si2 Ge1 Si2 C9 -83.12(8) 2
Si1 Ge1 Si2 C9 159.72(8) .
Si1 Ge1 Si2 C9 31.44(9) 2
Si2 Ge1 Si2 C10 38.43(8) 2
Si1 Ge1 Si2 C10 -78.74(8) .
Si1 Ge1 Si2 C10 152.99(8) 2
Si2 Ge1 Si2 C11 156.99(8) 2
Si1 Ge1 Si2 C11 39.83(8) .
Si1 Ge1 Si2 C11 -88.45(8) 2
C2 Si1 C3 C8 -51.97(19) .
C1 Si1 C3 C8 -169.22(17) .
Ge1 Si1 C3 C8 71.58(17) .
C2 Si1 C3 C4 132.64(18) .
C1 Si1 C3 C4 15.4(2) .
Ge1 Si1 C3 C4 -103.80(17) .
C8 C3 C4 C5 -1.4(3) .
Si1 C3 C4 C5 174.12(16) .
C3 C4 C5 C6 0.5(3) .
C4 C5 C6 C7 0.5(3) .
C5 C6 C7 C8 -0.6(4) .
C6 C7 C8 C3 -0.3(4) .
C4 C3 C8 C7 1.3(3) .
Si1 C3 C8 C7 -174.36(17) .
C9 Si2 C11 C16 133.19(18) .
C10 Si2 C11 C16 14.8(2) .
Ge1 Si2 C11 C16 -104.81(17) .
C9 Si2 C11 C12 -48.3(2) .
C10 Si2 C11 C12 -166.67(17) .
Ge1 Si2 C11 C12 73.71(18) .
C16 C11 C12 C13 0.1(3) .
Si2 C11 C12 C13 -178.47(17) .
C11 C12 C13 C14 -0.2(4) .
C12 C13 C14 C15 0.2(4) .
C13 C14 C15 C16 -0.1(4) .
C12 C11 C16 C15 0.0(3) .
Si2 C11 C16 C15 178.60(18) .
C14 C15 C16 C11 0.0(4) .
